data_4512612
loop_
_publ_author_name
'Zheng, Sheng-Run'
'Pan, Mei'
'Wu, Kai'
'Chen, Ling'
'Jiang, Ji-Jun'
'Wang, Da-Wei'
'Shi, Jian-Ying'
'Su, Cheng-Yong'

_publ_section_title
;
 Assembly of Binuclear, Tetranuclear, and Multinuclear Complexes from
 Pincer-Like Mononuclear Metallotectons: Structural Diversity Dependent on
 Precursors
;
_journal_issue 2
_journal_name_full 'Crystal Growth &amp; Design'
_journal_page_first 625
_journal_paper_doi 10.1021/cg501306n
_journal_volume 15
_journal_year 2015
_chemical_formula_sum 'C21 H26 Cl2 N6 Ni O10'
_chemical_formula_weight 652.09
_chemical_name_systematic
; 
 ? 
;
_space_group_IT_number 15
_symmetry_cell_setting monoclinic
_symmetry_space_group_name_Hall '-C 2yc'
_symmetry_space_group_name_H-M 'C 1 2/c 1'
_atom_sites_solution_hydrogens geom
_atom_sites_solution_primary direct
_atom_sites_solution_secondary difmap
_audit_creation_method SHELXL-97
_cell_angle_alpha 90.00
_cell_angle_beta 97.420(15)
_cell_angle_gamma 90.00
_cell_formula_units_Z 4
_cell_length_a 20.955(14)
_cell_length_b 15.726(11)
_cell_length_c 8.128(7)
_cell_measurement_reflns_used 894
_cell_measurement_temperature 293(2)
_cell_measurement_theta_max 22.53
_cell_measurement_theta_min 2.89
_cell_volume 2656(3)
_computing_cell_refinement 'Bruker SAINT'
_computing_data_collection 'Bruker APEX2'
_computing_data_reduction 'Bruker SAINT'
_computing_molecular_graphics 'Bruker SHELXTL'
_computing_publication_material 'Bruker SHELXTL'
_computing_structure_refinement 'SHELXL-97 (Sheldrick, 2008)'
_computing_structure_solution 'SHELXS-97 (Sheldrick, 2008)'
_diffrn_ambient_temperature 293(2)
_diffrn_measured_fraction_theta_full 0.997
_diffrn_measured_fraction_theta_max 0.997
_diffrn_measurement_device_type 'Bruker APEX-II CCD'
_diffrn_measurement_method '\f and \w scans'
_diffrn_radiation_monochromator graphite
_diffrn_radiation_source 'fine-focus sealed tube'
_diffrn_radiation_type MoK\a
_diffrn_radiation_wavelength 0.71073
_diffrn_reflns_av_R_equivalents 0.0896
_diffrn_reflns_av_sigmaI/netI 0.1116
_diffrn_reflns_limit_h_max 25
_diffrn_reflns_limit_h_min -20
_diffrn_reflns_limit_k_max 19
_diffrn_reflns_limit_k_min -18
_diffrn_reflns_limit_l_max 10
_diffrn_reflns_limit_l_min -9
_diffrn_reflns_number 6719
_diffrn_reflns_theta_full 25.99
_diffrn_reflns_theta_max 25.99
_diffrn_reflns_theta_min 1.62
_exptl_absorpt_coefficient_mu 0.998
_exptl_absorpt_correction_T_max 0.7885
_exptl_absorpt_correction_T_min 0.6910
_exptl_absorpt_correction_type multi-scan
_exptl_absorpt_process_details
; 
 ? 
;
_exptl_crystal_colour green
_exptl_crystal_density_diffrn 1.631
_exptl_crystal_density_method 'not measured'
_exptl_crystal_description block
_exptl_crystal_F_000 1344
_exptl_crystal_size_max 0.40
_exptl_crystal_size_mid 0.32
_exptl_crystal_size_min 0.25
_refine_diff_density_max 1.584
_refine_diff_density_min -0.813
_refine_diff_density_rms 0.139
_refine_ls_extinction_method none
_refine_ls_goodness_of_fit_ref 1.062
_refine_ls_hydrogen_treatment constr
_refine_ls_matrix_type full
_refine_ls_number_parameters 183
_refine_ls_number_reflns 2591
_refine_ls_number_restraints 0
_refine_ls_restrained_S_all 1.062
_refine_ls_R_factor_all 0.1858
_refine_ls_R_factor_gt 0.1096
_refine_ls_shift/su_max 0.011
_refine_ls_shift/su_mean 0.001
_refine_ls_structure_factor_coef Fsqd
_refine_ls_weighting_details 'calc w=1/[\s^2^(Fo^2^)+(0.1000P)^2^+30.0000P] where P=(Fo^2^+2Fc^2^)/3'
_refine_ls_weighting_scheme calc
_refine_ls_wR_factor_gt 0.2637
_refine_ls_wR_factor_ref 0.3011
_reflns_number_gt 1210
_reflns_number_total 2591
_reflns_threshold_expression >2sigma(I)
_cod_data_source_file cg501306n_si_001.cif
_cod_data_source_block complex3
_cod_depositor_comments
;
The following automatic conversions were performed:

'_symmetry_cell_setting' value 'Monoclinic' changed to 'monoclinic'
according to
/usr/data/users/saulius/crontab/automatic-downloads/rss-feeds/ACS/lib/dictionaries/cif_core.dic
dictionary named 'cif_core.dic' version 2.4.2 from 2011-04-26.

Automatic conversion script
Id: cif_fix_values 3008 2015-01-20 13:52:24Z robertas 

 Adding full bibliography for 4512610--4512617.cif.
;
_cod_original_sg_symbol_H-M 'C2/c  '
_cod_database_code 4512612

loop_
_symmetry_equiv_pos_as_xyz
'x, y, z'
'-x, y, -z+1/2'
'x+1/2, y+1/2, z'
'-x+1/2, y+1/2, -z+1/2'
'-x, -y, -z'
'x, -y, z-1/2'
'-x+1/2, -y+1/2, -z'
'x+1/2, -y+1/2, z-1/2'

loop_
_atom_site_label
_atom_site_type_symbol
_atom_site_fract_x
_atom_site_fract_y
_atom_site_fract_z
_atom_site_U_iso_or_equiv
_atom_site_adp_type
_atom_site_occupancy
_atom_site_symmetry_multiplicity
_atom_site_calc_flag
_atom_site_refinement_flags
Ni1 Ni 0.0000 0.24818(12) 0.7500 0.0557(6) Uani 1 2 d S
O1W O 0.0060(3) 0.2442(5) 0.4961(9) 0.078(2) Uani 1 1 d .
H1 H -0.0209 0.2627 0.4176 0.116 Uiso 1 1 d R
H2 H 0.0431 0.2461 0.4646 0.116 Uiso 1 1 d R
N1 N 0.0814(3) 0.1708(5) 0.8056(10) 0.052(2) Uani 1 1 d .
N2 N 0.1855(3) 0.1683(6) 0.8177(10) 0.062(2) Uani 1 1 d .
H2B H 0.2244 0.1855 0.8159 0.075 Uiso 1 1 d R
N3 N 0.0720(3) 0.3386(5) 0.7653(10) 0.058(2) Uani 1 1 d .
C1 C 0.1004(4) 0.0909(7) 0.8423(12) 0.054(3) Uani 1 1 d .
C2 C 0.0700(5) 0.0190(7) 0.8777(13) 0.063(3) Uani 1 1 d .
H2A H 0.0256 0.0193 0.8778 0.076 Uiso 1 1 calc R
C3 C 0.1038(5) -0.0541(8) 0.9131(15) 0.075(3) Uani 1 1 d .
H3A H 0.0819 -0.1033 0.9362 0.090 Uiso 1 1 calc R
C4 C 0.1707(6) -0.0569(9) 0.9156(16) 0.085(4) Uani 1 1 d .
H4A H 0.1934 -0.1070 0.9415 0.102 Uiso 1 1 calc R
C5 C 0.2021(5) 0.0153(8) 0.8792(15) 0.078(3) Uani 1 1 d .
H5A H 0.2464 0.0146 0.8774 0.093 Uiso 1 1 calc R
C6 C 0.1682(4) 0.0885(7) 0.8456(12) 0.055(3) Uani 1 1 d .
C7 C 0.1323(4) 0.2173(7) 0.7920(12) 0.054(3) Uani 1 1 d .
C8 C 0.1895(5) 0.3582(8) 0.7778(16) 0.080(4) Uani 1 1 d .
H8A H 0.1888 0.4054 0.8525 0.120 Uiso 1 1 calc R
H8B H 0.1924 0.3790 0.6679 0.120 Uiso 1 1 calc R
H8C H 0.2260 0.3229 0.8133 0.120 Uiso 1 1 calc R
C9 C 0.1293(4) 0.3077(7) 0.7772(12) 0.057(3) Uani 1 1 d .
C10 C 0.0611(5) 0.4277(8) 0.7533(17) 0.081(4) Uani 1 1 d .
H10A H 0.0871 0.4545 0.8465 0.097 Uiso 1 1 calc R
H10B H 0.0771 0.4476 0.6534 0.097 Uiso 1 1 calc R
C11 C 0.0000 0.4563(14) 0.7500 0.29(3) Uani 1 2 d S
H11A H -0.0040 0.4940 0.6548 0.345 Uiso 0.50 1 calc PR
H11B H 0.0040 0.4940 0.8452 0.345 Uiso 0.50 1 calc PR
Cl1 Cl 0.14445(12) 0.3303(2) 0.2820(4) 0.0814(10) Uani 1 1 d .
O1 O 0.1748(7) 0.4060(9) 0.339(2) 0.190(6) Uani 1 1 d .
O2 O 0.0854(6) 0.3538(12) 0.223(3) 0.272(11) Uani 1 1 d .
O3 O 0.1462(13) 0.2786(12) 0.4160(19) 0.272(12) Uani 1 1 d .
O4 O 0.1750(5) 0.2945(12) 0.1661(17) 0.195(7) Uani 1 1 d .

loop_
_atom_site_aniso_label
_atom_site_aniso_U_11
_atom_site_aniso_U_22
_atom_site_aniso_U_33
_atom_site_aniso_U_23
_atom_site_aniso_U_13
_atom_site_aniso_U_12
Ni1 0.0272(8) 0.0766(13) 0.0656(13) 0.000 0.0152(7) 0.000
O1W 0.038(3) 0.136(7) 0.060(4) 0.006(5) 0.015(3) 0.002(4)
N1 0.029(4) 0.070(6) 0.061(5) -0.004(4) 0.019(3) -0.009(4)
N2 0.025(4) 0.089(7) 0.076(6) 0.006(5) 0.015(4) 0.004(4)
N3 0.035(4) 0.076(6) 0.064(6) -0.004(5) 0.009(4) -0.003(4)
C1 0.028(4) 0.073(7) 0.062(7) -0.004(5) 0.016(4) 0.007(5)
C2 0.042(5) 0.081(7) 0.069(8) 0.006(6) 0.015(5) -0.008(5)
C3 0.057(6) 0.081(8) 0.088(9) 0.004(7) 0.015(6) -0.002(6)
C4 0.068(8) 0.102(9) 0.082(9) 0.011(7) 0.002(7) 0.013(7)
C5 0.045(6) 0.099(9) 0.090(9) 0.002(7) 0.015(6) 0.006(6)
C6 0.029(4) 0.077(7) 0.060(7) -0.003(6) 0.013(4) 0.005(5)
C7 0.037(5) 0.077(7) 0.050(6) -0.002(5) 0.016(4) -0.002(5)
C8 0.043(6) 0.106(9) 0.093(9) 0.003(7) 0.015(6) -0.023(6)
C9 0.039(5) 0.083(8) 0.051(6) 0.006(6) 0.010(5) -0.007(5)
C10 0.049(6) 0.085(9) 0.111(11) 0.013(7) 0.016(7) -0.003(6)
C11 0.039(11) 0.070(15) 0.75(10) 0.000 0.05(3) 0.000
Cl1 0.0359(13) 0.124(3) 0.089(2) 0.002(2) 0.0231(13) -0.0039(15)
O1 0.165(13) 0.155(12) 0.247(18) 0.010(11) 0.019(12) -0.044(10)
O2 0.072(8) 0.272(19) 0.45(3) -0.095(19) -0.036(13) 0.042(11)
O3 0.46(4) 0.268(19) 0.087(10) 0.011(11) 0.011(15) -0.05(2)
O4 0.087(8) 0.37(2) 0.144(10) -0.067(12) 0.060(8) -0.059(11)

loop_
_atom_type_symbol
_atom_type_description
_atom_type_scat_dispersion_real
_atom_type_scat_dispersion_imag
_atom_type_scat_source
C C 0.0033 0.0016 'International Tables Vol C Tables 4.2.6.8 and 6.1.1.4'
H H 0.0000 0.0000 'International Tables Vol C Tables 4.2.6.8 and 6.1.1.4'
Cl Cl 0.1484 0.1585 'International Tables Vol C Tables 4.2.6.8 and 6.1.1.4'
N N 0.0061 0.0033 'International Tables Vol C Tables 4.2.6.8 and 6.1.1.4'
Ni Ni 0.3393 1.1124 'International Tables Vol C Tables 4.2.6.8 and 6.1.1.4'
O O 0.0106 0.0060 'International Tables Vol C Tables 4.2.6.8 and 6.1.1.4'

loop_
_geom_angle_atom_site_label_1
_geom_angle_atom_site_label_2
_geom_angle_atom_site_label_3
_geom_angle
_geom_angle_site_symmetry_1
_geom_angle_site_symmetry_3
N3 Ni1 N3 93.0(5) 2_556 .
N3 Ni1 O1W 95.6(3) 2_556 .
N3 Ni1 O1W 86.7(3) . .
N3 Ni1 O1W 86.7(3) 2_556 2_556
N3 Ni1 O1W 95.6(3) . 2_556
O1W Ni1 O1W 176.6(4) . 2_556
N3 Ni1 N1 168.6(3) 2_556 .
N3 Ni1 N1 79.6(3) . .
O1W Ni1 N1 92.6(3) . .
O1W Ni1 N1 85.5(3) 2_556 .
N3 Ni1 N1 79.6(3) 2_556 2_556
N3 Ni1 N1 168.6(3) . 2_556
O1W Ni1 N1 85.5(3) . 2_556
O1W Ni1 N1 92.6(3) 2_556 2_556
N1 Ni1 N1 109.1(4) . 2_556
Ni1 O1W H1 128.1 . .
Ni1 O1W H2 118.2 . .
H1 O1W H2 107.9 . .
C7 N1 C1 108.7(8) . .
C7 N1 Ni1 107.9(7) . .
C1 N1 Ni1 143.3(6) . .
C6 N2 C7 109.1(8) . .
C6 N2 H2B 125.3 . .
C7 N2 H2B 125.6 . .
C9 N3 C10 121.2(9) . .
C9 N3 Ni1 114.3(7) . .
C10 N3 Ni1 124.4(6) . .
N1 C1 C2 134.4(8) . .
N1 C1 C6 107.3(9) . .
C2 C1 C6 118.3(10) . .
C1 C2 C3 120.5(10) . .
C1 C2 H2A 119.8 . .
C3 C2 H2A 119.8 . .
C2 C3 C4 121.4(12) . .
C2 C3 H3A 119.3 . .
C4 C3 H3A 119.3 . .
C3 C4 C5 118.7(12) . .
C3 C4 H4A 120.6 . .
C5 C4 H4A 120.6 . .
C6 C5 C4 119.6(11) . .
C6 C5 H5A 120.2 . .
C4 C5 H5A 120.2 . .
N2 C6 C5 133.1(9) . .
N2 C6 C1 105.4(9) . .
C5 C6 C1 121.4(10) . .
N1 C7 N2 109.5(9) . .
N1 C7 C9 122.3(9) . .
N2 C7 C9 127.6(9) . .
C9 C8 H8A 109.5 . .
C9 C8 H8B 109.5 . .
H8A C8 H8B 109.5 . .
C9 C8 H8C 109.5 . .
H8A C8 H8C 109.5 . .
H8B C8 H8C 109.5 . .
N3 C9 C7 114.5(9) . .
N3 C9 C8 125.4(10) . .
C7 C9 C8 120.1(9) . .
C11 C10 N3 118.2(13) . .
C11 C10 H10A 107.8 . .
N3 C10 H10A 107.8 . .
C11 C10 H10B 107.8 . .
N3 C10 H10B 107.8 . .
H10A C10 H10B 107.1 . .
C10 C11 C10 141(2) . 2_556
C10 C11 H11A 101.7 . .
C10 C11 H11A 101.7 2_556 .
C10 C11 H11B 101.7 . .
C10 C11 H11B 101.7 2_556 .
H11A C11 H11B 104.7 . .
O2 Cl1 O3 112.8(16) . .
O2 Cl1 O4 112.0(12) . .
O3 Cl1 O4 110.5(13) . .
O2 Cl1 O1 104.2(10) . .
O3 Cl1 O1 106.2(11) . .
O4 Cl1 O1 110.8(9) . .

loop_
_geom_bond_atom_site_label_1
_geom_bond_atom_site_label_2
_geom_bond_distance
_geom_bond_site_symmetry_2
Ni1 N3 2.066(8) 2_556
Ni1 N3 2.066(8) .
Ni1 O1W 2.084(7) .
Ni1 O1W 2.084(7) 2_556
Ni1 N1 2.096(8) .
Ni1 N1 2.096(8) 2_556
O1W H1 0.8460 .
O1W H2 0.8501 .
N1 C7 1.310(11) .
N1 C1 1.341(12) .
N2 C6 1.334(12) .
N2 C7 1.349(12) .
N2 H2B 0.8596 .
N3 C9 1.287(12) .
N3 C10 1.421(13) .
C1 C2 1.347(13) .
C1 C6 1.419(11) .
C2 C3 1.360(14) .
C2 H2A 0.9300 .
C3 C4 1.402(15) .
C3 H3A 0.9300 .
C4 C5 1.363(16) .
C4 H4A 0.9300 .
C5 C6 1.360(14) .
C5 H5A 0.9300 .
C7 C9 1.428(15) .
C8 C9 1.490(13) .
C8 H8A 0.9600 .
C8 H8B 0.9600 .
C8 H8C 0.9600 .
C10 C11 1.354(13) .
C10 H10A 0.9700 .
C10 H10B 0.9700 .
C11 C10 1.354(13) 2_556
C11 H11A 0.9700 .
C11 H11B 0.9700 .
Cl1 O2 1.321(13) .
Cl1 O3 1.355(17) .
Cl1 O4 1.330(13) .
Cl1 O1 1.400(14) .

loop_
_geom_hbond_atom_site_label_D
_geom_hbond_atom_site_label_H
_geom_hbond_atom_site_label_A
_geom_hbond_distance_DH
_geom_hbond_distance_HA
_geom_hbond_distance_DA
_geom_hbond_angle_DHA
_geom_hbond_site_symmetry_A
O1W H1 O2 0.85 2.19 2.988(18) 157.6 2
O1W H2 O3 0.85 2.30 3.14(3) 166.9 .
N2 H2B O4 0.86 2.12 2.968(13) 169.0 7_556

loop_
_geom_torsion_atom_site_label_1
_geom_torsion_atom_site_label_2
_geom_torsion_atom_site_label_3
_geom_torsion_atom_site_label_4
_geom_torsion
_geom_torsion_site_symmetry_1
_geom_torsion_site_symmetry_4
N3 Ni1 N1 C7 -60.1(18) 2_556 .
N3 Ni1 N1 C7 -10.5(6) . .
O1W Ni1 N1 C7 75.7(7) . .
O1W Ni1 N1 C7 -107.0(7) 2_556 .
N1 Ni1 N1 C7 161.8(7) 2_556 .
N3 Ni1 N1 C1 124.2(16) 2_556 .
N3 Ni1 N1 C1 173.9(11) . .
O1W Ni1 N1 C1 -99.9(11) . .
O1W Ni1 N1 C1 77.3(11) 2_556 .
N1 Ni1 N1 C1 -13.8(10) 2_556 .
N3 Ni1 N3 C9 -179.9(9) 2_556 .
O1W Ni1 N3 C9 -84.4(7) . .
O1W Ni1 N3 C9 93.1(7) 2_556 .
N1 Ni1 N3 C9 8.8(7) . .
N1 Ni1 N3 C9 -131.3(14) 2_556 .
N3 Ni1 N3 C10 -3.8(8) 2_556 .
O1W Ni1 N3 C10 91.6(9) . .
O1W Ni1 N3 C10 -90.8(9) 2_556 .
N1 Ni1 N3 C10 -175.2(9) . .
N1 Ni1 N3 C10 45(2) 2_556 .
C7 N1 C1 C2 176.1(12) . .
Ni1 N1 C1 C2 -8(2) . .
C7 N1 C1 C6 -2.1(11) . .
Ni1 N1 C1 C6 173.5(8) . .
N1 C1 C2 C3 -179.0(11) . .
C6 C1 C2 C3 -0.9(16) . .
C1 C2 C3 C4 0.6(18) . .
C2 C3 C4 C5 -1(2) . .
C3 C4 C5 C6 1.6(19) . .
C7 N2 C6 C5 -179.3(12) . .
C7 N2 C6 C1 -2.3(11) . .
C4 C5 C6 N2 174.7(12) . .
C4 C5 C6 C1 -2.0(18) . .
N1 C1 C6 N2 2.7(11) . .
C2 C1 C6 N2 -175.9(9) . .
N1 C1 C6 C5 -179.8(10) . .
C2 C1 C6 C5 1.6(16) . .
C1 N1 C7 N2 0.7(11) . .
Ni1 N1 C7 N2 -176.5(6) . .
C1 N1 C7 C9 -170.8(9) . .
Ni1 N1 C7 C9 11.9(12) . .
C6 N2 C7 N1 1.0(12) . .
C6 N2 C7 C9 172.0(10) . .
C10 N3 C9 C7 178.6(10) . .
Ni1 N3 C9 C7 -5.2(12) . .
C10 N3 C9 C8 -0.9(17) . .
Ni1 N3 C9 C8 175.4(8) . .
N1 C7 C9 N3 -5.1(15) . .
N2 C7 C9 N3 -175.1(9) . .
N1 C7 C9 C8 174.4(10) . .
N2 C7 C9 C8 4.4(17) . .
C9 N3 C10 C11 -176.5(9) . .
Ni1 N3 C10 C11 7.6(15) . .
N3 C10 C11 C10 -4.2(9) . 2_556
